data_4350128
loop_
_publ_author_name
'Chandrasekhar, Vadapalli'
'Pandian, Balasubramanian Murugesa'
'Azhakar, Ramachandran'

_publ_section_title
;
 Di- and trinuclear complexes derived from
 hexakis(2-pyridyloxy)cyclotriphosphazene. Unusual P-O bond cleavage in
 the formation of [{(L'CuCl)2(Co(NO3)}Cl] (L' = N3P3(OC5H4N)5(O)).
;
_journal_issue 9
_journal_name_full 'Inorganic chemistry'
_journal_page_first 3510
_journal_page_last 3518
_journal_paper_doi 10.1021/ic0517467
_journal_volume 45
_journal_year 2006
_chemical_formula_sum 'C33 H32 Cl10 Co N9 O7 P3 Zn'
_chemical_formula_weight 1238.39
_space_group_IT_number 2
_space_group_name_Hall '-P 1'
_space_group_name_H-M_alt 'P -1'
_symmetry_cell_setting triclinic
_symmetry_space_group_name_H-M 'P -1'
_atom_sites_solution_hydrogens geom
_atom_sites_solution_primary direct
_atom_sites_solution_secondary difmap
_audit_creation_method SHELXTL
_cell_angle_alpha 114.7440(10)
_cell_angle_beta 109.4440(10)
_cell_angle_gamma 95.7290(10)
_cell_formula_units_Z 2
_cell_length_a 12.4411(7)
_cell_length_b 14.4689(8)
_cell_length_c 15.9762(9)
_cell_measurement_temperature 100(2)
_cell_volume 2364.9(2)
_computing_cell_refinement 'Bruker SMART V5.628'
_computing_data_collection 'Bruker SMART V5.628'
_computing_data_reduction 'Bruker SAINT+ V6.45'
_computing_molecular_graphics 'Bruker SHELXTL'
_computing_publication_material 'Bruker SHELXTL'
_computing_structure_refinement 'Bruker SHELXTL'
_computing_structure_solution 'Bruker SAINT+ V6.45'
_diffrn_ambient_temperature 100(2)
_diffrn_measured_fraction_theta_full 0.956
_diffrn_measured_fraction_theta_max 0.956
_diffrn_measurement_device_type 'CCD area detector'
_diffrn_measurement_method 'phi and omega scans'
_diffrn_radiation_monochromator graphite
_diffrn_radiation_source 'fine-focus sealed tube'
_diffrn_radiation_type MoK\a
_diffrn_radiation_wavelength 0.71073
_diffrn_reflns_av_R_equivalents 0.0192
_diffrn_reflns_av_sigmaI/netI 0.0417
_diffrn_reflns_limit_h_max 16
_diffrn_reflns_limit_h_min -16
_diffrn_reflns_limit_k_max 16
_diffrn_reflns_limit_k_min -19
_diffrn_reflns_limit_l_max 21
_diffrn_reflns_limit_l_min -17
_diffrn_reflns_number 15910
_diffrn_reflns_theta_full 28.32
_diffrn_reflns_theta_max 28.32
_diffrn_reflns_theta_min 2.06
_exptl_absorpt_coefficient_mu 1.580
_exptl_absorpt_correction_type 'Bruker SADABS'
_exptl_crystal_colour violet
_exptl_crystal_density_diffrn 1.739
_exptl_crystal_density_method 'not measured'
_exptl_crystal_description prism
_exptl_crystal_F_000 1242
_exptl_crystal_size_max .2
_exptl_crystal_size_mid .1
_exptl_crystal_size_min .2
_refine_diff_density_max 1.744
_refine_diff_density_min -1.316
_refine_diff_density_rms 0.139
_refine_ls_extinction_method none
_refine_ls_goodness_of_fit_ref 1.041
_refine_ls_hydrogen_treatment mixed
_refine_ls_matrix_type full
_refine_ls_number_parameters 577
_refine_ls_number_reflns 11266
_refine_ls_number_restraints 0
_refine_ls_restrained_S_all 1.041
_refine_ls_R_factor_all 0.0605
_refine_ls_R_factor_gt 0.0522
_refine_ls_shift/su_max 0.002
_refine_ls_shift/su_mean 0.000
_refine_ls_structure_factor_coef Fsqd
_refine_ls_weighting_details 'calc w=1/[\s^2^(Fo^2^)+(0.0808P)^2^+4.4081P] where P=(Fo^2^+2Fc^2^)/3'
_refine_ls_weighting_scheme calc
_refine_ls_wR_factor_gt 0.1386
_refine_ls_wR_factor_ref 0.1444
_reflns_number_gt 9678
_reflns_number_total 11266
_reflns_threshold_expression >2sigma(I)
_cod_data_source_file ic0517467si20060226_015005.cif
_cod_data_source_block Compound_3
_cod_depositor_comments
;
The following automatic conversions were performed:

data item '_symmetry_cell_setting' value 'Triclinic' was changed to
'triclinic' in accordance with the
/home/saulius/struct/COD-crude-data/automatic-downloads/DataCite-retrospective/ACS/depositions/lib/dictionaries/cif_core.dic
dictionary named 'cif_core.dic' version 2.4.2 last updated on
2011-04-26.

Automatic conversion script
Id: cif_fix_values 6909 2019-04-08 15:41:33Z antanas 
;
_cod_original_sg_symbol_H-M 'P-1   '
_cod_database_code 4350128

loop_
_symmetry_equiv_pos_as_xyz
'x, y, z'
'-x, -y, -z'

loop_
_atom_site_label
_atom_site_type_symbol
_atom_site_fract_x
_atom_site_fract_y
_atom_site_fract_z
_atom_site_U_iso_or_equiv
_atom_site_adp_type
_atom_site_occupancy
_atom_site_symmetry_multiplicity
_atom_site_calc_flag
_atom_site_refinement_flags
Co1 Co 0.37371(4) 0.90332(3) 0.13603(3) 0.01442(11) Uani 1 1 d .
Zn1 Zn 0.09063(3) 0.70305(3) 0.35881(3) 0.01553(10) Uani 1 1 d .
P1 P 0.16652(7) 1.00163(6) 0.37933(6) 0.01261(16) Uani 1 1 d .
P2 P 0.36855(7) 0.97755(6) 0.34909(6) 0.01264(16) Uani 1 1 d .
P3 P 0.15561(7) 0.93880(6) 0.18926(6) 0.01259(16) Uani 1 1 d .
C1 C 0.5108(3) 1.1215(3) 0.3395(3) 0.0180(7) Uani 1 1 d .
C2 C 0.5626(3) 1.2293(3) 0.3985(3) 0.0237(7) Uani 1 1 d .
H2 H 0.5725 1.2648 0.4655 0.028 Uiso 1 1 calc R
C3 C 0.5991(4) 1.2827(3) 0.3538(3) 0.0308(9) Uani 1 1 d .
H3 H 0.6338 1.3556 0.3906 0.037 Uiso 1 1 calc R
C4 C 0.5838(4) 1.2270(3) 0.2543(3) 0.0288(8) Uani 1 1 d .
H4 H 0.6092 1.2612 0.2235 0.035 Uiso 1 1 calc R
C5 C 0.5303(3) 1.1199(3) 0.2021(3) 0.0221(7) Uani 1 1 d .
H5 H 0.5192 1.0827 0.1349 0.027 Uiso 1 1 calc R
C6 C 0.4905(3) 0.8355(3) 0.3129(3) 0.0159(6) Uani 1 1 d .
C7 C 0.5512(3) 0.7798(3) 0.3563(3) 0.0187(7) Uani 1 1 d .
H7 H 0.5489 0.7823 0.4147 0.022 Uiso 1 1 calc R
C8 C 0.6150(3) 0.7207(3) 0.3097(3) 0.0220(7) Uani 1 1 d .
H8 H 0.6554 0.6810 0.3352 0.026 Uiso 1 1 calc R
C9 C 0.6173(3) 0.7220(3) 0.2234(3) 0.0217(7) Uani 1 1 d .
H9 H 0.6601 0.6838 0.1908 0.026 Uiso 1 1 calc R
C10 C 0.5557(3) 0.7804(3) 0.1878(3) 0.0207(7) Uani 1 1 d .
H10 H 0.5590 0.7811 0.1307 0.025 Uiso 1 1 calc R
C11 C 0.1762(3) 1.0425(3) 0.0896(2) 0.0152(6) Uani 1 1 d .
C12 C 0.1375(3) 1.1184(3) 0.0657(3) 0.0201(7) Uani 1 1 d .
H12 H 0.0882 1.1538 0.0916 0.024 Uiso 1 1 calc R
C13 C 0.1753(3) 1.1394(3) 0.0016(3) 0.0215(7) Uani 1 1 d .
H13 H 0.1529 1.1906 -0.0157 0.026 Uiso 1 1 calc R
C14 C 0.2467(3) 1.0836(3) -0.0360(3) 0.0208(7) Uani 1 1 d .
H14 H 0.2719 1.0956 -0.0802 0.025 Uiso 1 1 calc R
C15 C 0.2802(3) 1.0097(3) -0.0073(3) 0.0192(7) Uani 1 1 d .
H15 H 0.3274 0.9717 -0.0342 0.023 Uiso 1 1 calc R
C16 C 0.1232(3) 0.7430(3) 0.0432(2) 0.0167(6) Uani 1 1 d .
C17 C 0.0365(3) 0.6480(3) -0.0074(3) 0.0212(7) Uani 1 1 d .
H17 H -0.0387 0.6455 -0.0080 0.025 Uiso 1 1 calc R
C18 C 0.0652(4) 0.5566(3) -0.0574(3) 0.0264(8) Uani 1 1 d .
H18 H 0.0087 0.4910 -0.0944 0.032 Uiso 1 1 calc R
C19 C 0.1802(4) 0.5649(3) -0.0510(3) 0.0270(8) Uani 1 1 d .
H19 H 0.2027 0.5046 -0.0822 0.032 Uiso 1 1 calc R
C20 C 0.2604(3) 0.6638(3) 0.0023(3) 0.0226(7) Uani 1 1 d .
H20 H 0.3370 0.6686 0.0058 0.027 Uiso 1 1 calc R
C21 C 0.1859(3) 1.2012(3) 0.4321(2) 0.0149(6) Uani 1 1 d .
C22 C 0.1554(3) 1.2915(3) 0.4822(3) 0.0188(7) Uani 1 1 d .
H22 H 0.1119 1.2938 0.5200 0.023 Uiso 1 1 calc R
C23 C 0.1936(3) 1.3783(3) 0.4724(3) 0.0234(7) Uani 1 1 d .
H23 H 0.1764 1.4415 0.5046 0.028 Uiso 1 1 calc R
C24 C 0.2573(3) 1.3704(3) 0.4144(3) 0.0233(7) Uani 1 1 d .
H24 H 0.2831 1.4278 0.4067 0.028 Uiso 1 1 calc R
C25 C 0.2818(3) 1.2756(3) 0.3684(3) 0.0224(7) Uani 1 1 d .
H25 H 0.3242 1.2702 0.3291 0.027 Uiso 1 1 calc R
C26 C 0.1345(3) 0.9354(3) 0.5030(2) 0.0148(6) Uani 1 1 d .
C27 C 0.1545(3) 1.0261(3) 0.5910(3) 0.0185(7) Uani 1 1 d .
H27 H 0.1506 1.0901 0.5914 0.022 Uiso 1 1 calc R
C28 C 0.1804(3) 1.0177(3) 0.6781(3) 0.0211(7) Uani 1 1 d .
H28 H 0.1949 1.0766 0.7390 0.025 Uiso 1 1 calc R
C29 C 0.1845(3) 0.9208(3) 0.6739(3) 0.0237(7) Uani 1 1 d .
H29 H 0.2007 0.9135 0.7317 0.028 Uiso 1 1 calc R
C30 C 0.1644(3) 0.8348(3) 0.5828(3) 0.0207(7) Uani 1 1 d .
H30 H 0.1684 0.7700 0.5805 0.025 Uiso 1 1 calc R
C31 C 0.0792(5) 0.6367(4) 0.7420(4) 0.0423(11) Uani 1 1 d .
H31A H 0.0032 0.5893 0.7207 0.051 Uiso 1 1 calc R
H31B H 0.1399 0.6211 0.7867 0.051 Uiso 1 1 calc R
C32 C 0.3397(4) 0.5374(3) 0.2760(3) 0.0327(9) Uani 1 1 d .
H32A H 0.2979 0.5860 0.3052 0.039 Uiso 1 1 calc R
H32B H 0.3641 0.5586 0.2334 0.039 Uiso 1 1 calc R
C33 C 0.4831(5) 0.3760(4) 0.1205(4) 0.0487(13) Uani 1 1 d .
H33A H 0.4448 0.3730 0.1635 0.058 Uiso 1 1 calc R
H33B H 0.4798 0.3043 0.0759 0.058 Uiso 1 1 calc R
Cl1 Cl 0.45848(8) 0.86267(7) 0.02113(7) 0.02360(19) Uani 1 1 d .
Cl2 Cl 0.16442(8) 0.71677(6) 0.25321(6) 0.02009(17) Uani 1 1 d .
Cl3 Cl 0.16192(9) 0.59206(7) 0.41392(7) 0.02623(19) Uani 1 1 d .
Cl4 Cl -0.10931(8) 0.65922(8) 0.29378(7) 0.02569(19) Uani 1 1 d .
Cl5 Cl 0.07761(18) 0.76708(11) 0.80807(12) 0.0746(6) Uani 1 1 d .
Cl6 Cl 0.10724(9) 0.61314(8) 0.63481(8) 0.0313(2) Uani 1 1 d .
Cl7 Cl 0.24336(11) 0.40783(11) 0.20140(9) 0.0469(3) Uani 1 1 d .
Cl8 Cl 0.46652(9) 0.54578(8) 0.37391(8) 0.0306(2) Uani 1 1 d .
Cl9 Cl 0.40668(18) 0.43211(17) 0.04746(13) 0.0785(5) Uani 1 1 d .
Cl10 Cl 0.63233(13) 0.45212(10) 0.19590(12) 0.0520(3) Uani 1 1 d .
N1 N 0.3032(2) 1.0081(2) 0.4208(2) 0.0145(5) Uani 1 1 d .
N2 N 0.2920(2) 0.9433(2) 0.2332(2) 0.0128(5) Uani 1 1 d .
N3 N 0.0918(2) 0.9533(2) 0.2616(2) 0.0143(5) Uani 1 1 d .
N4 N 0.4927(2) 1.0656(2) 0.2433(2) 0.0168(5) Uani 1 1 d .
N5 N 0.4896(2) 0.8377(2) 0.2305(2) 0.0171(6) Uani 1 1 d .
N6 N 0.2482(3) 0.9891(2) 0.0580(2) 0.0163(5) Uani 1 1 d .
N7 N 0.2332(3) 0.7546(2) 0.0498(2) 0.0165(5) Uani 1 1 d .
N8 N 0.2471(3) 1.1902(2) 0.3776(2) 0.0182(6) Uani 1 1 d .
N9 N 0.1390(2) 0.8417(2) 0.4966(2) 0.0161(5) Uani 1 1 d .
O1 O 0.4837(2) 1.06890(19) 0.38827(18) 0.0188(5) Uani 1 1 d .
O2 O 0.4256(2) 0.88924(19) 0.36154(17) 0.0163(5) Uani 1 1 d .
O3 O 0.1355(2) 1.02521(19) 0.15404(18) 0.0163(5) Uani 1 1 d .
O4 O 0.0880(2) 0.83368(18) 0.08475(17) 0.0157(5) Uani 1 1 d .
O5 O 0.1470(2) 1.11304(18) 0.44105(18) 0.0155(5) Uani 1 1 d .
O6 O 0.0970(2) 0.93178(18) 0.40949(17) 0.0142(4) Uani 1 1 d .
O7 O 0.8671(3) 0.7695(3) 0.1530(2) 0.0356(7) Uani 1 1 d .

loop_
_atom_site_aniso_label
_atom_site_aniso_U_11
_atom_site_aniso_U_22
_atom_site_aniso_U_33
_atom_site_aniso_U_23
_atom_site_aniso_U_13
_atom_site_aniso_U_12
Co1 0.0137(2) 0.0155(2) 0.0171(2) 0.00896(18) 0.00832(17) 0.00436(16)
Zn1 0.01542(19) 0.01461(19) 0.01758(19) 0.00895(15) 0.00669(15) 0.00332(14)
P1 0.0133(4) 0.0128(4) 0.0148(4) 0.0083(3) 0.0071(3) 0.0038(3)
P2 0.0107(4) 0.0139(4) 0.0140(4) 0.0077(3) 0.0047(3) 0.0023(3)
P3 0.0111(4) 0.0144(4) 0.0142(4) 0.0085(3) 0.0054(3) 0.0036(3)
C1 0.0113(15) 0.0196(16) 0.0254(17) 0.0139(14) 0.0069(13) 0.0023(12)
C2 0.0189(17) 0.0212(17) 0.0243(18) 0.0084(15) 0.0061(14) 0.0003(14)
C3 0.027(2) 0.0181(17) 0.041(2) 0.0154(17) 0.0071(17) -0.0023(15)
C4 0.0246(19) 0.028(2) 0.036(2) 0.0227(18) 0.0084(17) -0.0002(15)
C5 0.0152(16) 0.0293(19) 0.0266(18) 0.0187(16) 0.0082(14) 0.0024(14)
C6 0.0123(15) 0.0136(14) 0.0212(16) 0.0088(13) 0.0060(13) 0.0029(12)
C7 0.0162(16) 0.0190(16) 0.0193(16) 0.0099(14) 0.0046(13) 0.0048(13)
C8 0.0176(17) 0.0201(17) 0.0229(17) 0.0092(14) 0.0030(14) 0.0072(13)
C9 0.0170(17) 0.0219(17) 0.0244(18) 0.0087(15) 0.0085(14) 0.0099(13)
C10 0.0185(17) 0.0230(17) 0.0246(17) 0.0127(15) 0.0110(14) 0.0089(13)
C11 0.0153(15) 0.0175(15) 0.0124(14) 0.0086(12) 0.0045(12) 0.0017(12)
C12 0.0166(16) 0.0233(17) 0.0242(17) 0.0150(15) 0.0078(14) 0.0061(13)
C13 0.0195(17) 0.0243(18) 0.0270(18) 0.0193(15) 0.0075(14) 0.0056(14)
C14 0.0148(16) 0.0314(19) 0.0179(16) 0.0162(15) 0.0044(13) 0.0021(13)
C15 0.0150(16) 0.0250(17) 0.0188(16) 0.0123(14) 0.0064(13) 0.0045(13)
C16 0.0199(16) 0.0182(16) 0.0124(14) 0.0088(13) 0.0057(12) 0.0043(13)
C17 0.0191(17) 0.0216(17) 0.0195(16) 0.0100(14) 0.0058(14) -0.0005(13)
C18 0.030(2) 0.0199(17) 0.0195(17) 0.0071(15) 0.0054(15) -0.0035(14)
C19 0.040(2) 0.0170(17) 0.0228(18) 0.0076(15) 0.0131(16) 0.0097(15)
C20 0.0242(18) 0.0247(18) 0.0214(17) 0.0123(15) 0.0100(15) 0.0084(14)
C21 0.0138(15) 0.0140(15) 0.0167(15) 0.0093(13) 0.0041(12) 0.0020(12)
C22 0.0194(17) 0.0187(16) 0.0200(16) 0.0101(14) 0.0086(13) 0.0070(13)
C23 0.0264(19) 0.0157(16) 0.0283(19) 0.0116(15) 0.0097(15) 0.0079(14)
C24 0.0213(18) 0.0196(17) 0.034(2) 0.0192(16) 0.0095(15) 0.0057(14)
C25 0.0199(17) 0.0265(18) 0.0304(19) 0.0205(16) 0.0123(15) 0.0063(14)
C26 0.0132(15) 0.0193(16) 0.0164(15) 0.0118(13) 0.0074(12) 0.0035(12)
C27 0.0201(17) 0.0152(15) 0.0217(17) 0.0094(13) 0.0102(14) 0.0034(12)
C28 0.0201(17) 0.0227(17) 0.0172(16) 0.0071(14) 0.0081(13) 0.0027(13)
C29 0.0239(18) 0.0297(19) 0.0191(17) 0.0149(15) 0.0072(14) 0.0053(15)
C30 0.0244(18) 0.0215(17) 0.0214(17) 0.0146(14) 0.0093(14) 0.0081(14)
C31 0.054(3) 0.048(3) 0.032(2) 0.024(2) 0.021(2) 0.008(2)
C32 0.029(2) 0.033(2) 0.033(2) 0.0163(18) 0.0091(17) 0.0092(17)
C33 0.051(3) 0.038(3) 0.056(3) 0.015(2) 0.031(3) 0.015(2)
Cl1 0.0306(5) 0.0282(4) 0.0312(5) 0.0210(4) 0.0231(4) 0.0172(4)
Cl2 0.0237(4) 0.0189(4) 0.0219(4) 0.0111(3) 0.0126(3) 0.0052(3)
Cl3 0.0349(5) 0.0200(4) 0.0294(5) 0.0166(4) 0.0126(4) 0.0110(4)
Cl4 0.0156(4) 0.0365(5) 0.0213(4) 0.0119(4) 0.0074(3) 0.0034(3)
Cl5 0.1080(14) 0.0407(7) 0.0538(8) -0.0052(6) 0.0559(9) -0.0128(8)
Cl6 0.0343(5) 0.0342(5) 0.0340(5) 0.0197(4) 0.0191(4) 0.0113(4)
Cl7 0.0374(6) 0.0499(7) 0.0348(6) 0.0125(5) 0.0082(5) -0.0015(5)
Cl8 0.0244(5) 0.0324(5) 0.0343(5) 0.0180(4) 0.0096(4) 0.0060(4)
Cl9 0.0869(13) 0.0953(13) 0.0481(9) 0.0349(9) 0.0225(8) 0.0224(10)
Cl10 0.0526(8) 0.0344(6) 0.0700(9) 0.0171(6) 0.0370(7) 0.0132(5)
N1 0.0133(13) 0.0160(13) 0.0146(13) 0.0080(11) 0.0056(10) 0.0035(10)
N2 0.0126(13) 0.0150(12) 0.0132(12) 0.0080(10) 0.0064(10) 0.0040(10)
N3 0.0119(13) 0.0181(13) 0.0160(13) 0.0101(11) 0.0066(10) 0.0048(10)
N4 0.0116(13) 0.0205(14) 0.0215(14) 0.0136(12) 0.0060(11) 0.0035(10)
N5 0.0127(13) 0.0192(14) 0.0210(14) 0.0118(12) 0.0063(11) 0.0034(11)
N6 0.0164(14) 0.0166(13) 0.0158(13) 0.0086(11) 0.0055(11) 0.0040(11)
N7 0.0184(14) 0.0146(13) 0.0155(13) 0.0071(11) 0.0063(11) 0.0046(11)
N8 0.0206(15) 0.0195(14) 0.0206(14) 0.0137(12) 0.0100(12) 0.0062(11)
N9 0.0151(13) 0.0165(13) 0.0178(13) 0.0099(11) 0.0060(11) 0.0040(10)
O1 0.0143(11) 0.0211(12) 0.0168(11) 0.0097(10) 0.0033(9) -0.0032(9)
O2 0.0147(11) 0.0200(12) 0.0175(11) 0.0114(10) 0.0065(9) 0.0073(9)
O3 0.0172(12) 0.0199(12) 0.0181(11) 0.0127(10) 0.0092(9) 0.0076(9)
O4 0.0112(11) 0.0182(11) 0.0152(11) 0.0069(9) 0.0042(9) 0.0034(9)
O5 0.0193(12) 0.0141(11) 0.0195(12) 0.0104(9) 0.0117(10) 0.0067(9)
O6 0.0144(11) 0.0158(11) 0.0145(11) 0.0092(9) 0.0064(9) 0.0025(9)
O7 0.0305(16) 0.0395(17) 0.0349(16) 0.0221(14) 0.0083(13) 0.0013(13)

loop_
_atom_type_symbol
_atom_type_description
_atom_type_scat_dispersion_real
_atom_type_scat_dispersion_imag
_atom_type_scat_source
C C 0.0033 0.0016 'International Tables Vol C Tables 4.2.6.8 and 6.1.1.4'
H H 0.0000 0.0000 'International Tables Vol C Tables 4.2.6.8 and 6.1.1.4'
N N 0.0061 0.0033 'International Tables Vol C Tables 4.2.6.8 and 6.1.1.4'
O O 0.0106 0.0060 'International Tables Vol C Tables 4.2.6.8 and 6.1.1.4'
P P 0.1023 0.0942 'International Tables Vol C Tables 4.2.6.8 and 6.1.1.4'
Cl Cl 0.1484 0.1585 'International Tables Vol C Tables 4.2.6.8 and 6.1.1.4'
Co Co 0.3494 0.9721 'International Tables Vol C Tables 4.2.6.8 and 6.1.1.4'
Zn Zn 0.2839 1.4301 'International Tables Vol C Tables 4.2.6.8 and 6.1.1.4'

loop_
_geom_angle_atom_site_label_1
_geom_angle_atom_site_label_2
_geom_angle_atom_site_label_3
_geom_angle
N2 Co1 N7 84.28(11)
N2 Co1 N4 83.13(11)
N7 Co1 N4 167.26(11)
N2 Co1 N5 87.96(10)
N7 Co1 N5 90.70(10)
N4 Co1 N5 90.85(10)
N2 Co1 Cl1 176.49(8)
N7 Co1 Cl1 95.71(8)
N4 Co1 Cl1 96.72(8)
N5 Co1 Cl1 95.55(8)
N2 Co1 N6 84.64(10)
N7 Co1 N6 92.08(10)
N4 Co1 N6 84.76(10)
N5 Co1 N6 171.80(10)
Cl1 Co1 N6 91.85(7)
N9 Zn1 Cl2 116.02(8)
N9 Zn1 Cl4 102.58(8)
Cl2 Zn1 Cl4 113.24(4)
N9 Zn1 Cl3 101.15(8)
Cl2 Zn1 Cl3 111.36(4)
Cl4 Zn1 Cl3 111.63(4)
N3 P1 N1 119.40(15)
N3 P1 O6 103.79(14)
N1 P1 O6 110.69(14)
N3 P1 O5 111.28(14)
N1 P1 O5 110.20(14)
O6 P1 O5 99.45(12)
N1 P2 O2 106.31(14)
N1 P2 O1 112.42(14)
O2 P2 O1 100.99(13)
N1 P2 N2 116.79(15)
O2 P2 N2 112.11(14)
O1 P2 N2 107.14(14)
N3 P3 O4 111.84(14)
N3 P3 O3 106.27(14)
O4 P3 O3 100.75(13)
N3 P3 N2 116.55(15)
O4 P3 N2 108.69(13)
O3 P3 N2 111.61(14)
N4 C1 C2 124.8(3)
N4 C1 O1 119.0(3)
C2 C1 O1 116.0(3)
C1 C2 C3 117.3(4)
C4 C3 C2 119.6(4)
C5 C4 C3 118.4(4)
N4 C5 C4 123.4(4)
N5 C6 O2 120.2(3)
N5 C6 C7 125.4(3)
O2 C6 C7 114.5(3)
C8 C7 C6 118.0(3)
C7 C8 C9 118.3(3)
C10 C9 C8 119.0(3)
C9 C10 N5 124.3(3)
N6 C11 C12 126.0(3)
N6 C11 O3 119.5(3)
C12 C11 O3 114.5(3)
C11 C12 C13 117.2(3)
C14 C13 C12 119.1(3)
C13 C14 C15 119.0(3)
N6 C15 C14 123.7(3)
N7 C16 C17 125.5(3)
N7 C16 O4 118.3(3)
C17 C16 O4 116.0(3)
C16 C17 C18 117.8(3)
C17 C18 C19 118.6(3)
C20 C19 C18 118.9(4)
N7 C20 C19 123.3(4)
N8 C21 C22 126.6(3)
N8 C21 O5 117.1(3)
C22 C21 O5 116.3(3)
C21 C22 C23 116.0(3)
C24 C23 C22 119.7(3)
C25 C24 C23 118.5(3)
N8 C25 C24 123.0(3)
N9 C26 O6 112.6(3)
N9 C26 C27 124.8(3)
O6 C26 C27 122.4(3)
C28 C27 C26 117.4(3)
C27 C28 C29 119.4(3)
C30 C29 C28 119.1(3)
N9 C30 C29 122.3(3)
Cl5 C31 Cl6 112.1(3)
Cl7 C32 Cl8 111.4(2)
Cl10 C33 Cl9 110.5(3)
P2 N1 P1 121.36(18)
P3 N2 P2 123.37(17)
P3 N2 Co1 118.23(15)
P2 N2 Co1 118.40(15)
P3 N3 P1 120.51(17)
C1 N4 C5 116.4(3)
C1 N4 Co1 125.8(2)
C5 N4 Co1 116.2(2)
C6 N5 C10 115.1(3)
C6 N5 Co1 129.6(2)
C10 N5 Co1 114.7(2)
C11 N6 C15 114.9(3)
C11 N6 Co1 128.1(2)
C15 N6 Co1 114.4(2)
C16 N7 C20 115.8(3)
C16 N7 Co1 125.9(2)
C20 N7 Co1 118.2(2)
C21 N8 C25 116.1(3)
C26 N9 C30 117.1(3)
C26 N9 Zn1 123.2(2)
C30 N9 Zn1 119.3(2)
C1 O1 P2 128.9(2)
C6 O2 P2 128.5(2)
C11 O3 P3 127.0(2)
C16 O4 P3 130.0(2)
C21 O5 P1 121.1(2)
C26 O6 P1 126.1(2)

loop_
_geom_bond_atom_site_label_1
_geom_bond_atom_site_label_2
_geom_bond_distance
Co1 N2 2.048(3)
Co1 N7 2.179(3)
Co1 N4 2.212(3)
Co1 N5 2.297(3)
Co1 Cl1 2.3102(9)
Co1 N6 2.433(3)
Zn1 N9 2.101(3)
Zn1 Cl2 2.2369(9)
Zn1 Cl4 2.2544(10)
Zn1 Cl3 2.2558(9)
P1 N3 1.579(3)
P1 N1 1.583(3)
P1 O6 1.585(2)
P1 O5 1.593(2)
P2 N1 1.561(3)
P2 O2 1.574(2)
P2 O1 1.588(2)
P2 N2 1.594(3)
P3 N3 1.566(3)
P3 O4 1.579(2)
P3 O3 1.581(2)
P3 N2 1.589(3)
C1 N4 1.326(5)
C1 C2 1.379(5)
C1 O1 1.386(4)
C2 C3 1.386(6)
C3 C4 1.381(6)
C4 C5 1.372(5)
C5 N4 1.354(4)
C6 N5 1.328(4)
C6 O2 1.377(4)
C6 C7 1.393(5)
C7 C8 1.382(5)
C8 C9 1.396(5)
C9 C10 1.366(5)
C10 N5 1.366(4)
C11 N6 1.329(4)
C11 C12 1.384(5)
C11 O3 1.385(4)
C12 C13 1.384(5)
C13 C14 1.377(5)
C14 C15 1.378(5)
C15 N6 1.360(4)
C16 N7 1.326(4)
C16 C17 1.378(5)
C16 O4 1.390(4)
C17 C18 1.383(5)
C18 C19 1.389(6)
C19 C20 1.378(5)
C20 N7 1.357(5)
C21 N8 1.309(4)
C21 C22 1.385(5)
C21 O5 1.398(4)
C22 C23 1.386(5)
C23 C24 1.385(5)
C24 C25 1.380(5)
C25 N8 1.351(4)
C26 N9 1.325(4)
C26 O6 1.385(4)
C26 C27 1.385(5)
C27 C28 1.381(5)
C28 C29 1.382(5)
C29 C30 1.382(5)
C30 N9 1.355(4)
C31 Cl5 1.741(5)
C31 Cl6 1.762(5)
C32 Cl7 1.762(5)
C32 Cl8 1.764(4)
C33 Cl10 1.762(6)
C33 Cl9 1.769(6)
